data_1576028
loop_
_publ_author_name
'Fan, Huijun'
'Ma, Mengya'
'Dai, Shengyu'

_publ_section_title
;
 Enhanced suppression of chain transfer in ethylene (co)polymerization via
 synergistic axial substituent effects in pyridine-imine Ni(ii) and Pd(ii)
 catalysts
;
_journal_issue 43
_journal_name_full 'Polymer Chemistry'
_journal_page_first 4764
_journal_page_last 4773
_journal_paper_doi 10.1039/D5PY00857C
_journal_volume 16
_journal_year 2025
_chemical_formula_sum 'C25 H23 Cl N2 Pd'
_chemical_formula_weight 493.30
_space_group_IT_number 2
_space_group_name_Hall '-P 1'
_space_group_name_H-M_alt 'P -1'
_symmetry_cell_setting triclinic
_symmetry_space_group_name_H-M 'P -1'
_atom_sites_solution_hydrogens geom
_atom_sites_solution_primary direct
_atom_sites_solution_secondary difmap
_audit_creation_method SHELXL-97
_audit_update_record
;
2025-05-06 deposited with the CCDC.	2025-10-13 downloaded from the CCDC.
;
_cell_angle_alpha 103.390(3)
_cell_angle_beta 98.220(2)
_cell_angle_gamma 103.075(3)
_cell_formula_units_Z 2
_cell_length_a 8.2420(8)
_cell_length_b 9.4049(9)
_cell_length_c 15.0201(14)
_cell_measurement_reflns_used 3096
_cell_measurement_temperature 298(2)
_cell_measurement_theta_max 27.054
_cell_measurement_theta_min 2.973
_cell_volume 1079.57(18)
_computing_cell_refinement 'Bruker SMART'
_computing_data_collection 'Bruker SMART'
_computing_data_reduction 'Bruker SHELXTL'
_computing_molecular_graphics 'Bruker SHELXTL'
_computing_publication_material 'Bruker SHELXTL'
_computing_structure_refinement 'SHELXL-97 (Sheldrick, 1997)'
_computing_structure_solution 'SHELXS-97 (Sheldrick, 1990)'
_diffrn_ambient_temperature 298(2)
_diffrn_measured_fraction_theta_full 0.978
_diffrn_measured_fraction_theta_max 0.978
_diffrn_measurement_device_type 'CCD area detector'
_diffrn_measurement_method 'phi and omega scans'
_diffrn_radiation_monochromator graphite
_diffrn_radiation_source 'fine-focus sealed tube'
_diffrn_radiation_type MoK\a
_diffrn_radiation_wavelength 0.71073
_diffrn_reflns_av_R_equivalents 0.0373
_diffrn_reflns_av_sigmaI/netI 0.0419
_diffrn_reflns_limit_h_max 9
_diffrn_reflns_limit_h_min -9
_diffrn_reflns_limit_k_max 9
_diffrn_reflns_limit_k_min -11
_diffrn_reflns_limit_l_max 13
_diffrn_reflns_limit_l_min -17
_diffrn_reflns_number 5234
_diffrn_reflns_theta_full 25.02
_diffrn_reflns_theta_max 25.02
_diffrn_reflns_theta_min 2.31
_exptl_absorpt_coefficient_mu 0.997
_exptl_absorpt_correction_T_max 0.8814
_exptl_absorpt_correction_T_min 0.7542
_exptl_absorpt_correction_type multi-scan
_exptl_absorpt_process_details sadabs
_exptl_crystal_density_diffrn 1.518
_exptl_crystal_density_meas 1.514
_exptl_crystal_density_method 'not measured'
_exptl_crystal_description block
_exptl_crystal_F_000 500
_exptl_crystal_size_max 0.30
_exptl_crystal_size_mid 0.27
_exptl_crystal_size_min 0.13
_refine_diff_density_max 1.850
_refine_diff_density_min -1.938
_refine_diff_density_rms 0.141
_refine_ls_extinction_method none
_refine_ls_goodness_of_fit_ref 1.060
_refine_ls_hydrogen_treatment mixed
_refine_ls_matrix_type full
_refine_ls_number_parameters 266
_refine_ls_number_reflns 3731
_refine_ls_number_restraints 6
_refine_ls_restrained_S_all 1.059
_refine_ls_R_factor_all 0.0698
_refine_ls_R_factor_gt 0.0626
_refine_ls_shift/su_max 0.001
_refine_ls_shift/su_mean 0.000
_refine_ls_structure_factor_coef Fsqd
_refine_ls_weighting_details 'calc w=1/[\s^2^(Fo^2^)+(0.1236P)^2^+1.4342P] where P=(Fo^2^+2Fc^2^)/3'
_refine_ls_weighting_scheme calc
_refine_ls_wR_factor_gt 0.1731
_refine_ls_wR_factor_ref 0.1800
_reflns_number_gt 3238
_reflns_number_total 3731
_reflns_threshold_expression >2sigma(I)
_cod_data_source_file d5py00857c2.cif
_cod_data_source_block 220627h
_cod_depositor_comments
;
The following automatic conversions were performed:

data item '_symmetry_cell_setting' value 'Triclinic' was changed to
'triclinic' in accordance with the
/home/data/users/saulius/crontab/automatic-downloads/rss-feeds/RSC/lib/dictionaries/cif_core.dic
dictionary named 'cif_core.dic' version 2.4.2 last updated on
2011-04-26.

Automatic conversion script
Id: cif_fix_values 8170 2020-07-09 18:12:32Z antanas 

 Adding full bibliography for 1576028--1576029.cif.
;
_cod_original_sg_symbol_H-M P-1
_cod_database_code 1576028

loop_
_symmetry_equiv_pos_as_xyz
'x, y, z'
'-x, -y, -z'

loop_
_atom_site_label
_atom_site_type_symbol
_atom_site_fract_x
_atom_site_fract_y
_atom_site_fract_z
_atom_site_U_iso_or_equiv
_atom_site_adp_type
_atom_site_occupancy
_atom_site_symmetry_multiplicity
_atom_site_calc_flag
_atom_site_refinement_flags
_atom_site_disorder_assembly
_atom_site_disorder_group
Pd1 Pd 0.14204(5) -0.00384(5) 0.13702(3) 0.0400(2) Uani 1 1 d . . .
Cl1 Cl 0.2856(4) -0.1551(3) 0.0529(2) 0.0385(5) Uani 0.678(5) 1 d PU A 1
Cl1' Cl 0.0555(9) -0.1781(10) 0.2130(6) 0.0385(5) Uani 0.322(5) 1 d P A 2
N1 N 0.2047(6) 0.1732(6) 0.0749(3) 0.0424(11) Uani 1 1 d . A .
N2 N 0.0215(6) 0.1456(6) 0.2026(3) 0.0387(11) Uani 1 1 d . A .
C1 C 0.3078(9) 0.1843(8) 0.0135(5) 0.0518(16) Uani 1 1 d . . .
H1 H 0.3607 0.1077 -0.0038 0.062 Uiso 1 1 calc R A .
C2 C 0.3377(10) 0.3070(9) -0.0249(5) 0.0625(19) Uani 1 1 d . A .
H2 H 0.4082 0.3111 -0.0679 0.075 Uiso 1 1 calc R . .
C3 C 0.2611(10) 0.4227(9) 0.0017(5) 0.0592(19) Uani 1 1 d . . .
H3 H 0.2795 0.5058 -0.0228 0.071 Uiso 1 1 calc R A .
C4 C 0.1561(9) 0.4114(8) 0.0659(5) 0.0501(15) Uani 1 1 d . A .
H4 H 0.1031 0.4874 0.0849 0.060 Uiso 1 1 calc R . .
C5 C 0.1306(8) 0.2859(7) 0.1018(4) 0.0416(13) Uani 1 1 d . . .
C6 C 0.0254(7) 0.2667(7) 0.1734(4) 0.0395(13) Uani 1 1 d . A .
C7 C -0.0699(10) 0.3799(8) 0.2045(5) 0.0548(17) Uani 1 1 d . . .
H7A H -0.1669 0.3653 0.1563 0.082 Uiso 1 1 calc R A .
H7B H 0.0031 0.4806 0.2168 0.082 Uiso 1 1 calc R . .
H7C H -0.1073 0.3668 0.2605 0.082 Uiso 1 1 calc R . .
C8 C -0.0858(7) 0.1170(7) 0.2705(4) 0.0401(13) Uani 1 1 d . . .
C9 C -0.2553(8) 0.0542(7) 0.2328(5) 0.0492(15) Uani 1 1 d . A .
H9 H -0.2936 0.0295 0.1684 0.059 Uiso 1 1 calc R . .
C10 C -0.3742(9) 0.0261(8) 0.2911(6) 0.0555(17) Uani 1 1 d . . .
H10 H -0.4893 -0.0174 0.2650 0.067 Uiso 1 1 calc R A .
C11 C -0.3179(9) 0.0633(9) 0.3845(6) 0.0588(18) Uani 1 1 d . A .
H11 H -0.3953 0.0446 0.4226 0.071 Uiso 1 1 calc R . .
C12 C -0.1418(9) 0.1309(8) 0.4260(5) 0.0529(16) Uani 1 1 d . . .
C13 C -0.0169(8) 0.1582(7) 0.3680(4) 0.0435(13) Uani 1 1 d . A .
C14 C 0.1604(8) 0.2220(8) 0.4163(5) 0.0478(15) Uani 1 1 d . . .
C15 C 0.2010(10) 0.2645(11) 0.5127(5) 0.069(2) Uani 1 1 d . A .
H15 H 0.3140 0.3112 0.5424 0.083 Uiso 1 1 calc R . .
C16 C 0.0796(12) 0.2405(12) 0.5679(6) 0.080(3) Uani 1 1 d . . .
H16 H 0.1121 0.2710 0.6327 0.096 Uiso 1 1 calc R A .
C17 C -0.0877(11) 0.1717(11) 0.5253(5) 0.072(2) Uani 1 1 d . A .
H17 H -0.1674 0.1511 0.5619 0.086 Uiso 1 1 calc R . .
C18 C 0.3104(8) 0.2384(8) 0.3669(5) 0.0451(14) Uani 1 1 d . A .
H18A H 0.4077 0.2316 0.4088 0.054 Uiso 1 1 calc R . .
H18B H 0.2831 0.1513 0.3126 0.054 Uiso 1 1 calc R . .
C19 C 0.3667(7) 0.3800(7) 0.3341(4) 0.0425(14) Uani 1 1 d . . .
C20 C 0.3086(10) 0.5096(8) 0.3586(5) 0.0564(17) Uani 1 1 d . A .
H20 H 0.2319 0.5130 0.3983 0.068 Uiso 1 1 calc R . .
C21 C 0.3642(12) 0.6337(9) 0.3241(6) 0.071(2) Uani 1 1 d . . .
H21 H 0.3245 0.7190 0.3412 0.085 Uiso 1 1 calc R A .
C22 C 0.4796(11) 0.6310(9) 0.2640(6) 0.065(2) Uani 1 1 d . A .
H22 H 0.5159 0.7134 0.2406 0.078 Uiso 1 1 calc R . .
C23 C 0.5376(10) 0.5047(9) 0.2404(5) 0.0589(18) Uani 1 1 d . . .
H23 H 0.6150 0.5022 0.2010 0.071 Uiso 1 1 calc R A .
C24 C 0.4829(9) 0.3805(8) 0.2741(5) 0.0505(15) Uani 1 1 d . A .
H24 H 0.5239 0.2960 0.2567 0.061 Uiso 1 1 calc R . .
C25 C 0.079(2) -0.183(2) 0.2075(13) 0.0385(5) Uani 0.678(5) 1 d P A 1
H25A H 0.1467 -0.1504 0.2699 0.058 Uiso 0.678(5) 1 calc PR A 1
H25B H 0.1028 -0.2736 0.1733 0.058 Uiso 0.678(5) 1 calc PR A 1
H25C H -0.0393 -0.2047 0.2100 0.058 Uiso 0.678(5) 1 calc PR A 1
C25' C 0.273(5) -0.182(4) 0.069(2) 0.0385(5) Uani 0.322(5) 1 d P A 2
H25D H 0.3516 -0.1981 0.1169 0.058 Uiso 0.322(5) 1 calc PR A 2
H25E H 0.3330 -0.1452 0.0252 0.058 Uiso 0.322(5) 1 calc PR A 2
H25F H 0.1884 -0.2753 0.0374 0.058 Uiso 0.322(5) 1 calc PR A 2

loop_
_atom_site_aniso_label
_atom_site_aniso_U_11
_atom_site_aniso_U_22
_atom_site_aniso_U_33
_atom_site_aniso_U_23
_atom_site_aniso_U_13
_atom_site_aniso_U_12
Pd1 0.0444(3) 0.0414(3) 0.0364(3) 0.0082(2) 0.0079(2) 0.0189(2)
Cl1 0.0453(11) 0.0366(11) 0.0414(12) 0.0085(7) 0.0177(9) 0.0236(9)
Cl1' 0.0453(11) 0.0366(11) 0.0414(12) 0.0085(7) 0.0177(9) 0.0236(9)
N1 0.044(3) 0.048(3) 0.035(3) 0.006(2) 0.009(2) 0.019(2)
N2 0.046(3) 0.044(3) 0.030(2) 0.011(2) 0.010(2) 0.018(2)
C1 0.060(4) 0.056(4) 0.042(3) 0.015(3) 0.019(3) 0.015(3)
C2 0.067(4) 0.071(5) 0.053(4) 0.022(4) 0.024(4) 0.013(4)
C3 0.065(4) 0.065(5) 0.051(4) 0.030(4) 0.009(3) 0.010(4)
C4 0.052(4) 0.053(4) 0.048(4) 0.020(3) 0.005(3) 0.019(3)
C5 0.042(3) 0.044(3) 0.036(3) 0.011(3) 0.002(2) 0.011(3)
C6 0.042(3) 0.042(3) 0.039(3) 0.012(3) 0.009(3) 0.018(3)
C7 0.067(4) 0.052(4) 0.058(4) 0.020(3) 0.018(3) 0.031(3)
C8 0.043(3) 0.038(3) 0.044(3) 0.010(3) 0.015(3) 0.019(3)
C9 0.051(3) 0.045(3) 0.050(4) 0.010(3) 0.007(3) 0.015(3)
C10 0.043(3) 0.049(4) 0.075(5) 0.017(3) 0.015(3) 0.014(3)
C11 0.058(4) 0.065(4) 0.073(5) 0.031(4) 0.037(4) 0.028(4)
C12 0.061(4) 0.058(4) 0.050(4) 0.018(3) 0.024(3) 0.026(3)
C13 0.050(3) 0.043(3) 0.045(3) 0.018(3) 0.014(3) 0.019(3)
C14 0.050(3) 0.056(4) 0.042(3) 0.016(3) 0.014(3) 0.017(3)
C15 0.060(4) 0.096(6) 0.050(4) 0.022(4) 0.006(3) 0.017(4)
C16 0.089(6) 0.114(7) 0.040(4) 0.016(4) 0.014(4) 0.033(6)
C17 0.081(6) 0.097(6) 0.054(5) 0.027(4) 0.039(4) 0.034(5)
C18 0.036(3) 0.058(4) 0.045(3) 0.017(3) 0.007(3) 0.020(3)
C19 0.035(3) 0.046(3) 0.044(3) 0.008(3) 0.003(2) 0.013(3)
C20 0.056(4) 0.061(4) 0.056(4) 0.011(4) 0.017(3) 0.026(3)
C21 0.091(6) 0.053(4) 0.075(5) 0.015(4) 0.012(5) 0.036(4)
C22 0.081(5) 0.054(4) 0.067(5) 0.026(4) 0.018(4) 0.020(4)
C23 0.060(4) 0.062(4) 0.055(4) 0.019(3) 0.014(3) 0.013(4)
C24 0.050(4) 0.050(4) 0.056(4) 0.016(3) 0.015(3) 0.018(3)
C25 0.0453(11) 0.0366(11) 0.0414(12) 0.0085(7) 0.0177(9) 0.0236(9)
C25' 0.0453(11) 0.0366(11) 0.0414(12) 0.0085(7) 0.0177(9) 0.0236(9)

loop_
_atom_type_symbol
_atom_type_description
_atom_type_scat_dispersion_real
_atom_type_scat_dispersion_imag
_atom_type_scat_source
C C 0.0033 0.0016 'International Tables Vol C Tables 4.2.6.8 and 6.1.1.4'
H H 0.0000 0.0000 'International Tables Vol C Tables 4.2.6.8 and 6.1.1.4'
N N 0.0061 0.0033 'International Tables Vol C Tables 4.2.6.8 and 6.1.1.4'
Cl Cl 0.1484 0.1585 'International Tables Vol C Tables 4.2.6.8 and 6.1.1.4'
Pd Pd -0.9988 1.0072 'International Tables Vol C Tables 4.2.6.8 and 6.1.1.4'

loop_
_geom_angle_atom_site_label_1
_geom_angle_atom_site_label_2
_geom_angle_atom_site_label_3
_geom_angle
_geom_angle_site_symmetry_1
_geom_angle_site_symmetry_3
_geom_angle_publ_flag
N2 Pd1 N1 78.74(19) . . ?
N2 Pd1 C25 99.8(4) . . ?
N1 Pd1 C25 177.8(5) . . ?
N2 Pd1 Cl1' 94.3(2) . . ?
N1 Pd1 Cl1' 173.1(2) . . ?
C25 Pd1 Cl1' 5.9(5) . . ?
N2 Pd1 C25' 176.4(7) . . ?
N1 Pd1 C25' 104.8(8) . . ?
C25 Pd1 C25' 76.6(8) . . ?
Cl1' Pd1 C25' 82.1(8) . . ?
N2 Pd1 Cl1 173.78(14) . . ?
N1 Pd1 Cl1 95.07(15) . . ?
C25 Pd1 Cl1 86.4(4) . . ?
Cl1' Pd1 Cl1 91.86(17) . . ?
C25' Pd1 Cl1 9.8(7) . . ?
C1 N1 C5 119.0(6) . . ?
C1 N1 Pd1 127.1(5) . . ?
C5 N1 Pd1 113.8(4) . . ?
C6 N2 C8 118.2(5) . . ?
C6 N2 Pd1 116.6(4) . . ?
C8 N2 Pd1 124.8(4) . . ?
N1 C1 C2 122.1(7) . . ?
N1 C1 H1 119.0 . . ?
C2 C1 H1 119.0 . . ?
C3 C2 C1 119.3(7) . . ?
C3 C2 H2 120.4 . . ?
C1 C2 H2 120.4 . . ?
C2 C3 C4 118.4(7) . . ?
C2 C3 H3 120.8 . . ?
C4 C3 H3 120.8 . . ?
C3 C4 C5 119.8(7) . . ?
C3 C4 H4 120.1 . . ?
C5 C4 H4 120.1 . . ?
N1 C5 C4 121.4(6) . . ?
N1 C5 C6 115.0(5) . . ?
C4 C5 C6 123.6(6) . . ?
N2 C6 C7 124.7(6) . . ?
N2 C6 C5 115.6(5) . . ?
C7 C6 C5 119.7(5) . . ?
C6 C7 H7A 109.5 . . ?
C6 C7 H7B 109.5 . . ?
H7A C7 H7B 109.5 . . ?
C6 C7 H7C 109.5 . . ?
H7A C7 H7C 109.5 . . ?
H7B C7 H7C 109.5 . . ?
C9 C8 C13 123.1(6) . . ?
C9 C8 N2 115.0(5) . . ?
C13 C8 N2 121.8(5) . . ?
C8 C9 C10 120.8(6) . . ?
C8 C9 H9 119.6 . . ?
C10 C9 H9 119.6 . . ?
C11 C10 C9 119.3(6) . . ?
C11 C10 H10 120.4 . . ?
C9 C10 H10 120.4 . . ?
C10 C11 C12 121.3(6) . . ?
C10 C11 H11 119.4 . . ?
C12 C11 H11 119.4 . . ?
C17 C12 C11 119.6(7) . . ?
C17 C12 C13 119.7(7) . . ?
C11 C12 C13 120.6(6) . . ?
C8 C13 C14 128.4(6) . . ?
C8 C13 C12 114.9(6) . . ?
C14 C13 C12 116.8(6) . . ?
C15 C14 C13 119.7(6) . . ?
C15 C14 C18 116.1(6) . . ?
C13 C14 C18 124.1(6) . . ?
C14 C15 C16 122.9(8) . . ?
C14 C15 H15 118.5 . . ?
C16 C15 H15 118.5 . . ?
C17 C16 C15 119.4(7) . . ?
C17 C16 H16 120.3 . . ?
C15 C16 H16 120.3 . . ?
C16 C17 C12 121.2(7) . . ?
C16 C17 H17 119.4 . . ?
C12 C17 H17 119.4 . . ?
C19 C18 C14 119.3(5) . . ?
C19 C18 H18A 107.5 . . ?
C14 C18 H18A 107.5 . . ?
C19 C18 H18B 107.5 . . ?
C14 C18 H18B 107.5 . . ?
H18A C18 H18B 107.0 . . ?
C20 C19 C24 117.4(6) . . ?
C20 C19 C18 124.4(6) . . ?
C24 C19 C18 118.2(6) . . ?
C21 C20 C19 120.8(7) . . ?
C21 C20 H20 119.6 . . ?
C19 C20 H20 119.6 . . ?
C20 C21 C22 120.6(7) . . ?
C20 C21 H21 119.7 . . ?
C22 C21 H21 119.7 . . ?
C23 C22 C21 118.8(7) . . ?
C23 C22 H22 120.6 . . ?
C21 C22 H22 120.6 . . ?
C22 C23 C24 121.1(7) . . ?
C22 C23 H23 119.4 . . ?
C24 C23 H23 119.4 . . ?
C23 C24 C19 121.3(7) . . ?
C23 C24 H24 119.4 . . ?
C19 C24 H24 119.4 . . ?
Pd1 C25 H25A 109.5 . . ?
Pd1 C25 H25B 109.5 . . ?
Pd1 C25 H25C 109.5 . . ?
Pd1 C25' H25D 109.5 . . ?
Pd1 C25' H25E 109.5 . . ?
H25D C25' H25E 109.5 . . ?
Pd1 C25' H25F 109.5 . . ?
H25D C25' H25F 109.5 . . ?
H25E C25' H25F 109.5 . . ?

loop_
_geom_bond_atom_site_label_1
_geom_bond_atom_site_label_2
_geom_bond_distance
_geom_bond_site_symmetry_2
_geom_bond_publ_flag
Pd1 N2 2.050(5) . ?
Pd1 N1 2.092(5) . ?
Pd1 C25 2.198(19) . ?
Pd1 Cl1' 2.252(9) . ?
Pd1 C25' 2.31(3) . ?
Pd1 Cl1 2.318(3) . ?
N1 C1 1.346(8) . ?
N1 C5 1.351(8) . ?
N2 C6 1.308(8) . ?
N2 C8 1.473(7) . ?
C1 C2 1.395(10) . ?
C1 H1 0.9300 . ?
C2 C3 1.387(11) . ?
C2 H2 0.9300 . ?
C3 C4 1.392(10) . ?
C3 H3 0.9300 . ?
C4 C5 1.393(9) . ?
C4 H4 0.9300 . ?
C5 C6 1.492(8) . ?
C6 C7 1.491(9) . ?
C7 H7A 0.9600 . ?
C7 H7B 0.9600 . ?
C7 H7C 0.9600 . ?
C8 C9 1.367(9) . ?
C8 C13 1.421(9) . ?
C9 C10 1.426(10) . ?
C9 H9 0.9300 . ?
C10 C11 1.348(11) . ?
C10 H10 0.9300 . ?
C11 C12 1.428(11) . ?
C11 H11 0.9300 . ?
C12 C17 1.428(10) . ?
C12 C13 1.457(9) . ?
C13 C14 1.456(9) . ?
C14 C15 1.379(10) . ?
C14 C18 1.527(9) . ?
C15 C16 1.400(12) . ?
C15 H15 0.9300 . ?
C16 C17 1.371(12) . ?
C16 H16 0.9300 . ?
C17 H17 0.9300 . ?
C18 C19 1.524(9) . ?
C18 H18A 0.9700 . ?
C18 H18B 0.9700 . ?
C19 C20 1.399(9) . ?
C19 C24 1.406(9) . ?
C20 C21 1.395(12) . ?
C20 H20 0.9300 . ?
C21 C22 1.402(12) . ?
C21 H21 0.9300 . ?
C22 C23 1.370(11) . ?
C22 H22 0.9300 . ?
C23 C24 1.387(10) . ?
C23 H23 0.9300 . ?
C24 H24 0.9300 . ?
C25 H25A 0.9600 . ?
C25 H25B 0.9600 . ?
C25 H25C 0.9600 . ?
C25' H25D 0.9600 . ?
C25' H25E 0.9600 . ?
C25' H25F 0.9600 . ?

loop_
_geom_torsion_atom_site_label_1
_geom_torsion_atom_site_label_2
_geom_torsion_atom_site_label_3
_geom_torsion_atom_site_label_4
_geom_torsion
_geom_torsion_site_symmetry_1
_geom_torsion_site_symmetry_2
_geom_torsion_site_symmetry_3
_geom_torsion_site_symmetry_4
_geom_torsion_publ_flag
N2 Pd1 N1 C1 175.8(6) . . . . ?
C25 Pd1 N1 C1 127(10) . . . . ?
Cl1' Pd1 N1 C1 179(2) . . . . ?
C25' Pd1 N1 C1 -3.9(10) . . . . ?
Cl1 Pd1 N1 C1 -4.8(6) . . . . ?
N2 Pd1 N1 C5 -4.1(4) . . . . ?
C25 Pd1 N1 C5 -52(10) . . . . ?
Cl1' Pd1 N1 C5 -1(2) . . . . ?
C25' Pd1 N1 C5 176.3(10) . . . . ?
Cl1 Pd1 N1 C5 175.3(4) . . . . ?
N1 Pd1 N2 C6 5.1(4) . . . . ?
C25 Pd1 N2 C6 -176.6(6) . . . . ?
Cl1' Pd1 N2 C6 -174.5(5) . . . . ?
C25' Pd1 N2 C6 180(100) . . . . ?
Cl1 Pd1 N2 C6 -0.5(17) . . . . ?
N1 Pd1 N2 C8 176.9(5) . . . . ?
C25 Pd1 N2 C8 -4.7(6) . . . . ?
Cl1' Pd1 N2 C8 -2.7(5) . . . . ?
C25' Pd1 N2 C8 -8(14) . . . . ?
Cl1 Pd1 N2 C8 171.3(12) . . . . ?
C5 N1 C1 C2 -1.5(10) . . . . ?
Pd1 N1 C1 C2 178.7(5) . . . . ?
N1 C1 C2 C3 1.0(11) . . . . ?
C1 C2 C3 C4 -0.3(11) . . . . ?
C2 C3 C4 C5 0.1(11) . . . . ?
C1 N1 C5 C4 1.3(9) . . . . ?
Pd1 N1 C5 C4 -178.8(5) . . . . ?
C1 N1 C5 C6 -177.2(5) . . . . ?
Pd1 N1 C5 C6 2.7(6) . . . . ?
C3 C4 C5 N1 -0.6(10) . . . . ?
C3 C4 C5 C6 177.7(6) . . . . ?
C8 N2 C6 C7 0.6(9) . . . . ?
Pd1 N2 C6 C7 173.0(5) . . . . ?
C8 N2 C6 C5 -177.5(5) . . . . ?
Pd1 N2 C6 C5 -5.1(7) . . . . ?
N1 C5 C6 N2 1.5(8) . . . . ?
C4 C5 C6 N2 -176.9(6) . . . . ?
N1 C5 C6 C7 -176.7(5) . . . . ?
C4 C5 C6 C7 4.9(9) . . . . ?
C6 N2 C8 C9 79.7(7) . . . . ?
Pd1 N2 C8 C9 -92.0(6) . . . . ?
C6 N2 C8 C13 -97.8(7) . . . . ?
Pd1 N2 C8 C13 90.5(6) . . . . ?
C13 C8 C9 C10 -0.1(10) . . . . ?
N2 C8 C9 C10 -177.6(6) . . . . ?
C8 C9 C10 C11 0.5(10) . . . . ?
C9 C10 C11 C12 0.3(11) . . . . ?
C10 C11 C12 C17 178.7(7) . . . . ?
C10 C11 C12 C13 -1.5(11) . . . . ?
C9 C8 C13 C14 178.3(6) . . . . ?
N2 C8 C13 C14 -4.3(10) . . . . ?
C9 C8 C13 C12 -1.1(9) . . . . ?
N2 C8 C13 C12 176.2(5) . . . . ?
C17 C12 C13 C8 -178.4(7) . . . . ?
C11 C12 C13 C8 1.9(9) . . . . ?
C17 C12 C13 C14 2.2(10) . . . . ?
C11 C12 C13 C14 -177.6(7) . . . . ?
C8 C13 C14 C15 175.5(7) . . . . ?
C12 C13 C14 C15 -5.1(10) . . . . ?
C8 C13 C14 C18 -8.0(11) . . . . ?
C12 C13 C14 C18 171.5(6) . . . . ?
C13 C14 C15 C16 4.2(13) . . . . ?
C18 C14 C15 C16 -172.7(9) . . . . ?
C14 C15 C16 C17 0.1(16) . . . . ?
C15 C16 C17 C12 -3.2(15) . . . . ?
C11 C12 C17 C16 -178.2(8) . . . . ?
C13 C12 C17 C16 2.0(13) . . . . ?
C15 C14 C18 C19 -96.6(8) . . . . ?
C13 C14 C18 C19 86.7(8) . . . . ?
C14 C18 C19 C20 10.6(9) . . . . ?
C14 C18 C19 C24 -168.4(6) . . . . ?
C24 C19 C20 C21 0.2(10) . . . . ?
C18 C19 C20 C21 -178.8(7) . . . . ?
C19 C20 C21 C22 0.1(12) . . . . ?
C20 C21 C22 C23 -0.5(13) . . . . ?
C21 C22 C23 C24 0.6(12) . . . . ?
C22 C23 C24 C19 -0.3(11) . . . . ?
C20 C19 C24 C23 -0.1(10) . . . . ?
C18 C19 C24 C23 179.0(6) . . . . ?
